data_4339057
loop_
_publ_author_name
'Nuricumbo-Escobar, Juan Jos\'e'
'Campos-Alvarado, Carlos'
'R\'ios-Moreno, Gustavo'
'Morales-Morales, David'
'Walsh, Patrick J.'
'Parra-Hake, Miguel'

_publ_section_title
;
 Binuclear palladium(I) and palladium(II) complexes of
 ortho-functionalized 1,3-bis(aryl)triazenido ligands.
;
_journal_issue 15
_journal_name_full 'Inorganic chemistry'
_journal_page_first 6182
_journal_page_last 6189
_journal_paper_doi 10.1021/ic700516p
_journal_volume 46
_journal_year 2007
_chemical_formula_sum 'C30 H28 N6 O4 Pd2'
_chemical_formula_weight 749.38
_space_group_IT_number 2
_symmetry_cell_setting triclinic
_symmetry_Int_Tables_number 2
_symmetry_space_group_name_Hall '-P 1'
_symmetry_space_group_name_H-M 'P -1'
_atom_sites_solution_hydrogens geom
_atom_sites_solution_primary direct
_audit_creation_method SHELXL-97
_cell_angle_alpha 85.579(6)
_cell_angle_beta 80.885(6)
_cell_angle_gamma 74.607(6)
_cell_formula_units_Z 1
_cell_length_a 6.6288(5)
_cell_length_b 10.2631(10)
_cell_length_c 11.0246(11)
_cell_measurement_temperature 143(1)
_cell_volume 713.51(12)
_computing_data_collection 'CrystalClear (Rigaku, 1999)'
_computing_data_reduction 'CrystalClear (Rigaku, 1999)'
_computing_structure_refinement 'SHELXL-97 (Sheldrick, 1997)'
_computing_structure_solution 'SIR97 (Altomare, 1999)'
_diffrn_ambient_temperature 143(1)
_diffrn_measured_fraction_theta_full 0.932
_diffrn_measured_fraction_theta_max 0.932
_diffrn_measurement_device_type 'Rigaku Mercury CCD Area Detector'
_diffrn_measurement_method 'phi rotations'
_diffrn_radiation_monochromator graphite
_diffrn_radiation_source 'rotating anode'
_diffrn_radiation_type MoK\a
_diffrn_radiation_wavelength 0.71069
_diffrn_reflns_av_R_equivalents 0.0160
_diffrn_reflns_av_sigmaI/netI 0.0216
_diffrn_reflns_limit_h_max 6
_diffrn_reflns_limit_h_min -8
_diffrn_reflns_limit_k_max 10
_diffrn_reflns_limit_k_min -13
_diffrn_reflns_limit_l_max 14
_diffrn_reflns_limit_l_min -14
_diffrn_reflns_number 8129
_diffrn_reflns_theta_full 27.48
_diffrn_reflns_theta_max 27.48
_diffrn_reflns_theta_min 2.73
_exptl_absorpt_coefficient_mu 1.308
_exptl_absorpt_correction_type multi-scan
_exptl_crystal_density_diffrn 1.744
_exptl_crystal_density_method 'not measured'
_exptl_crystal_F_000 374
_refine_diff_density_max 0.396
_refine_diff_density_min -0.656
_refine_diff_density_rms 0.065
_refine_ls_extinction_method none
_refine_ls_goodness_of_fit_ref 1.097
_refine_ls_hydrogen_treatment constr
_refine_ls_matrix_type full
_refine_ls_number_parameters 192
_refine_ls_number_reflns 3063
_refine_ls_number_restraints 0
_refine_ls_restrained_S_all 1.097
_refine_ls_R_factor_all 0.0196
_refine_ls_R_factor_gt 0.0190
_refine_ls_shift/su_max 0.005
_refine_ls_shift/su_mean 0.000
_refine_ls_structure_factor_coef Fsqd
_refine_ls_weighting_details 'calc w=1/[\s^2^(Fo^2^)+(0.0172P)^2^+0.5506P] where P=(Fo^2^+2Fc^2^)/3'
_refine_ls_weighting_scheme calc
_refine_ls_wR_factor_gt 0.0464
_refine_ls_wR_factor_ref 0.0470
_reflns_number_gt 2994
_reflns_number_total 3063
_reflns_threshold_expression >2sigma(I)
_cod_data_source_file ic700516p-file002.cif
_cod_data_source_block shelxl
_cod_depositor_comments
;
The following automatic conversions were performed:
'_atom_site_symetry_multiplicity' tag replaced with
'_atom_site_symmetry_multiplicity'.

Automatic conversion script
Id: cif_correct_tags 1440 2010-10-19 06:21:57Z saulius 

The following automatic conversions were performed:

'_exptl_absorpt_correction_type' value 'multi-scans' was replaced
with the value 'multi-scan' as specified in the replacement file
'src/cod-tools/trunk/data/replacement-values/replacement_values.lst'.

Automatic conversion script
Id: cif_fix_values 5376 2017-05-30 11:51:03Z andrius 
;
_cod_original_cell_volume 713.51(11)
_cod_database_code 4339057
_exptl_absorpt_correction_method 'symmetry-related measurements'

loop_
_symmetry_equiv_pos_as_xyz
'x, y, z'
'-x, -y, -z'

loop_
_atom_site_label
_atom_site_type_symbol
_atom_site_fract_x
_atom_site_fract_y
_atom_site_fract_z
_atom_site_U_iso_or_equiv
_atom_site_adp_type
_atom_site_occupancy
_atom_site_symmetry_multiplicity
_atom_site_calc_flag
_atom_site_refinement_flags
Pd1 Pd 0.335293(19) 0.582498(12) 0.487966(11) 0.01402(5) Uani 1 1 d .
N1 N 0.3575(2) 0.48986(15) 0.32840(13) 0.0159(3) Uani 1 1 d .
N2 N 0.5034(2) 0.38759(15) 0.28469(13) 0.0159(3) Uani 1 1 d .
N3 N 0.6492(2) 0.33184(15) 0.35534(13) 0.0158(3) Uani 1 1 d .
C1 C 0.2189(3) 0.54866(17) 0.24003(15) 0.0153(3) Uani 1 1 d .
C2 C 0.3008(3) 0.58342(18) 0.12129(16) 0.0185(4) Uani 1 1 d .
H2 H 0.4461 0.5693 0.0991 0.025 Uiso 1 1 calc R
C3 C 0.1658(3) 0.63900(18) 0.03661(16) 0.0210(4) Uani 1 1 d .
H3 H 0.2217 0.6612 -0.0427 0.028 Uiso 1 1 calc R
C4 C -0.0525(3) 0.66232(18) 0.06774(17) 0.0209(4) Uani 1 1 d .
C5 C -0.1309(3) 0.62550(19) 0.18619(18) 0.0221(4) Uani 1 1 d .
H5 H -0.2761 0.6389 0.2083 0.029 Uiso 1 1 calc R
C6 C 0.0025(3) 0.56921(19) 0.27204(17) 0.0200(4) Uani 1 1 d .
H6 H -0.0531 0.5453 0.3509 0.027 Uiso 1 1 calc R
C7 C -0.1978(4) 0.7251(2) -0.02584(19) 0.0287(5) Uani 1 1 d .
H7A H -0.1933 0.6588 -0.0837 0.043 Uiso 1 1 calc R
H7B H -0.1526 0.7999 -0.0685 0.043 Uiso 1 1 calc R
H7C H -0.3398 0.7566 0.0153 0.043 Uiso 1 1 calc R
C8 C 0.7769(3) 0.20731(18) 0.30969(16) 0.0175(4) Uani 1 1 d .
C9 C 0.7059(3) 0.14209(19) 0.22231(17) 0.0230(4) Uani 1 1 d .
H9 H 0.5734 0.1803 0.1990 0.031 Uiso 1 1 calc R
C10 C 0.8284(4) 0.0236(2) 0.17119(19) 0.0289(5) Uani 1 1 d .
H10 H 0.7797 -0.0152 0.1119 0.038 Uiso 1 1 calc R
C11 C 1.0234(4) -0.0386(2) 0.2069(2) 0.0318(5) Uani 1 1 d .
H11 H 1.1059 -0.1186 0.1721 0.042 Uiso 1 1 calc R
C12 C 1.0927(3) 0.0200(2) 0.29463(19) 0.0270(4) Uani 1 1 d .
H12 H 1.2228 -0.0222 0.3195 0.036 Uiso 1 1 calc R
C13 C 0.9729(3) 0.14212(18) 0.34823(17) 0.0196(4) Uani 1 1 d .
C14 C 1.0611(3) 0.19181(18) 0.44481(16) 0.0193(4) Uani 1 1 d .
C15 C 1.3564(3) 0.1678(2) 0.54666(19) 0.0274(4) Uani 1 1 d .
H15A H 1.3434 0.2634 0.5410 0.041 Uiso 1 1 calc R
H15B H 1.5032 0.1201 0.5401 0.041 Uiso 1 1 calc R
H15C H 1.2835 0.1445 0.6243 0.041 Uiso 1 1 calc R
O1 O 0.9686(2) 0.27502(13) 0.52108(12) 0.0216(3) Uani 1 1 d .
O2 O 1.2646(2) 0.13054(14) 0.44775(13) 0.0266(3) Uani 1 1 d .

loop_
_atom_site_aniso_label
_atom_site_aniso_U_11
_atom_site_aniso_U_22
_atom_site_aniso_U_33
_atom_site_aniso_U_23
_atom_site_aniso_U_13
_atom_site_aniso_U_12
Pd1 0.01590(9) 0.01405(8) 0.01068(8) -0.00255(5) -0.00189(5) -0.00079(6)
N1 0.0190(8) 0.0167(7) 0.0116(7) -0.0038(6) -0.0021(6) -0.0031(6)
N2 0.0192(8) 0.0151(7) 0.0125(7) -0.0015(6) -0.0025(6) -0.0021(6)
N3 0.0208(8) 0.0127(7) 0.0125(7) -0.0020(6) -0.0027(6) -0.0012(6)
C1 0.0214(9) 0.0133(8) 0.0122(8) -0.0035(6) -0.0063(7) -0.0033(7)
C2 0.0208(9) 0.0181(9) 0.0161(8) -0.0036(7) -0.0006(7) -0.0043(7)
C3 0.0314(11) 0.0185(9) 0.0136(8) 0.0000(7) -0.0043(7) -0.0070(8)
C4 0.0300(10) 0.0149(8) 0.0206(9) -0.0030(7) -0.0106(8) -0.0057(7)
C5 0.0197(10) 0.0241(10) 0.0242(10) -0.0042(8) -0.0056(7) -0.0063(8)
C6 0.0211(9) 0.0247(10) 0.0149(8) -0.0024(7) -0.0014(7) -0.0077(8)
C7 0.0383(12) 0.0245(10) 0.0272(11) 0.0015(8) -0.0182(9) -0.0075(9)
C8 0.0239(10) 0.0130(8) 0.0122(8) -0.0013(6) 0.0023(7) -0.0013(7)
C9 0.0308(11) 0.0181(9) 0.0193(9) -0.0015(7) -0.0053(8) -0.0039(8)
C10 0.0440(13) 0.0189(10) 0.0238(10) -0.0074(8) -0.0043(9) -0.0067(9)
C11 0.0421(13) 0.0157(9) 0.0320(11) -0.0086(8) -0.0007(10) 0.0017(9)
C12 0.0294(11) 0.0178(9) 0.0278(11) -0.0019(8) -0.0028(8) 0.0035(8)
C13 0.0248(10) 0.0147(8) 0.0165(9) -0.0003(7) -0.0010(7) -0.0012(7)
C14 0.0215(9) 0.0161(8) 0.0175(9) 0.0024(7) -0.0030(7) -0.0006(7)
C15 0.0213(10) 0.0286(11) 0.0312(11) -0.0026(9) -0.0075(8) -0.0022(8)
O1 0.0191(7) 0.0245(7) 0.0186(7) -0.0098(5) -0.0039(5) 0.0021(5)
O2 0.0211(7) 0.0258(7) 0.0293(8) -0.0077(6) -0.0053(6) 0.0029(6)

loop_
_atom_type_symbol
_atom_type_description
_atom_type_scat_dispersion_real
_atom_type_scat_dispersion_imag
_atom_type_scat_source
C C 0.0033 0.0016 'International Tables Vol C Tables 4.2.6.8 and 6.1.1.4'
H H 0.0000 0.0000 'International Tables Vol C Tables 4.2.6.8 and 6.1.1.4'
N N 0.0061 0.0033 'International Tables Vol C Tables 4.2.6.8 and 6.1.1.4'
O O 0.0106 0.0060 'International Tables Vol C Tables 4.2.6.8 and 6.1.1.4'
Pd Pd -0.9988 1.0072 'International Tables Vol C Tables 4.2.6.8 and 6.1.1.4'

loop_
_geom_angle_atom_site_label_1
_geom_angle_atom_site_label_2
_geom_angle_atom_site_label_3
_geom_angle
_geom_angle_site_symmetry_1
_geom_angle_site_symmetry_3
N3 Pd1 N1 173.25(6) 2_666 .
N3 Pd1 O1 88.55(5) 2_666 2_666
N1 Pd1 O1 97.56(5) . 2_666
N3 Pd1 Pd1 89.39(4) 2_666 2_666
N1 Pd1 Pd1 84.68(4) . 2_666
O1 Pd1 Pd1 175.95(4) 2_666 2_666
N2 N1 C1 111.08(14) . .
N2 N1 Pd1 127.70(12) . .
C1 N1 Pd1 120.62(11) . .
N1 N2 N3 116.05(14) . .
N2 N3 C8 111.19(14) . .
N2 N3 Pd1 121.68(11) . 2_666
C8 N3 Pd1 127.05(12) . 2_666
C6 C1 C2 119.68(17) . .
C6 C1 N1 119.95(16) . .
C2 C1 N1 120.37(16) . .
C3 C2 C1 119.86(17) . .
C2 C3 C4 121.25(17) . .
C5 C4 C3 117.97(17) . .
C5 C4 C7 121.61(18) . .
C3 C4 C7 120.41(18) . .
C6 C5 C4 121.45(18) . .
C1 C6 C5 119.77(17) . .
N3 C8 C13 123.15(16) . .
N3 C8 C9 119.33(17) . .
C13 C8 C9 117.52(17) . .
C10 C9 C8 121.54(19) . .
C9 C10 C11 120.80(19) . .
C12 C11 C10 118.83(19) . .
C11 C12 C13 122.1(2) . .
C12 C13 C8 119.14(17) . .
C12 C13 C14 116.81(17) . .
C8 C13 C14 124.04(16) . .
O1 C14 O2 119.20(17) . .
O1 C14 C13 127.75(17) . .
O2 C14 C13 112.99(16) . .
C14 O1 Pd1 125.66(12) . 2_666
C14 O2 C15 115.61(15) . .

loop_
_geom_bond_atom_site_label_1
_geom_bond_atom_site_label_2
_geom_bond_distance
_geom_bond_site_symmetry_2
Pd1 N3 2.0264(15) 2_666
Pd1 N1 2.0302(14) .
Pd1 O1 2.1641(13) 2_666
Pd1 Pd1 2.4202(3) 2_666
N1 N2 1.289(2) .
N1 C1 1.434(2) .
N2 N3 1.321(2) .
N3 C8 1.412(2) .
N3 Pd1 2.0264(15) 2_666
C1 C6 1.384(3) .
C1 C2 1.393(2) .
C2 C3 1.382(3) .
C3 C4 1.393(3) .
C4 C5 1.390(3) .
C4 C7 1.513(3) .
C5 C6 1.386(3) .
C8 C13 1.409(3) .
C8 C9 1.417(3) .
C9 C10 1.376(3) .
C10 C11 1.384(3) .
C11 C12 1.373(3) .
C12 C13 1.410(3) .
C13 C14 1.475(3) .
C14 O1 1.217(2) .
C14 O2 1.333(2) .
C15 O2 1.451(2) .
O1 Pd1 2.1641(13) 2_666
